data_7223200
loop_
_publ_author_name
'Jang, Yoona'
'Yoo, Seo Yeon'
'Gu, Hye Rin'
'Lee, Yu Jin'
'Cha, Young Shin'
'You, Laekyeong'
'Noh, Kyungkyou'
'Kim, Jaheon'

_publ_section_title
;
 Hydrogen-bonding networks of purine derivatives and their bilayers for
 guest intercalation
;
_journal_issue 1
_journal_name_full CrystEngComm
_journal_page_first 62
_journal_paper_doi 10.1039/C5CE01611H
_journal_volume 18
_journal_year 2016
_chemical_compound_source 6-Chloro-purin-2-amine
_chemical_formula_moiety 'C10 H14 Cl N5'
_chemical_formula_sum 'C20 H28 Cl2 N10'
_chemical_formula_weight 479.42
_chemical_melting_point ?
_chemical_name_common pt_GCl
_chemical_name_systematic 6-Chloro-9-penyl-purin-2-amine
_space_group_crystal_system triclinic
_space_group_IT_number 2
_space_group_name_Hall '-P 1'
_space_group_name_H-M_alt 'P -1'
_symmetry_space_group_name_Hall '-P 1'
_symmetry_space_group_name_H-M 'P -1'
_atom_sites_solution_hydrogens geom
_audit_creation_method SHELXL-2013
_audit_update_record
;
2015-08-10 deposited with the CCDC.
2015-11-09 downloaded from the CCDC.
;
_cell_angle_alpha 81.61(3)
_cell_angle_beta 80.08(3)
_cell_angle_gamma 89.95(3)
_cell_formula_units_Z 8
_cell_length_a 15.078(3)
_cell_length_b 15.132(3)
_cell_length_c 21.864(4)
_cell_measurement_reflns_used 325
_cell_measurement_temperature 296(2)
_cell_measurement_theta_max 22.3
_cell_measurement_theta_min 2.10
_cell_volume 4859.8(17)
_computing_structure_refinement 'SHELXL-2013 (Sheldrick, 2013)'
_diffrn_ambient_temperature 296(2)
_diffrn_measured_fraction_theta_full 0.962
_diffrn_measured_fraction_theta_max 0.952
_diffrn_measurement_device_type 'Bruker APEX CCD'
_diffrn_measurement_method 'phi and omega scans'
_diffrn_radiation_type MoK\a
_diffrn_radiation_wavelength 0.71075
_diffrn_reflns_av_R_equivalents 0.1619
_diffrn_reflns_av_unetI/netI 0.2437
_diffrn_reflns_laue_measured_fraction_full 0.962
_diffrn_reflns_laue_measured_fraction_max 0.952
_diffrn_reflns_limit_h_max 18
_diffrn_reflns_limit_h_min -18
_diffrn_reflns_limit_k_max 18
_diffrn_reflns_limit_k_min -18
_diffrn_reflns_limit_l_max 23
_diffrn_reflns_limit_l_min -27
_diffrn_reflns_number 39215
_diffrn_reflns_point_group_measured_fraction_full 0.962
_diffrn_reflns_point_group_measured_fraction_max 0.952
_diffrn_reflns_theta_full 25.242
_diffrn_reflns_theta_max 26.373
_diffrn_reflns_theta_min 2.988
_diffrn_source 'fine-focus sealed tube'
_diffrn_standards_decay_% none
_diffrn_standards_number none
_exptl_absorpt_coefficient_mu 0.296
_exptl_absorpt_correction_type none
_exptl_crystal_colour colorless
_exptl_crystal_density_diffrn 1.310
_exptl_crystal_description 'square plate'
_exptl_crystal_F_000 2016
_exptl_crystal_recrystallization_method Sublimation
_exptl_crystal_size_max 0.300
_exptl_crystal_size_mid 0.200
_exptl_crystal_size_min 0.100
_refine_diff_density_max 0.572
_refine_diff_density_min -0.705
_refine_diff_density_rms 0.104
_refine_ls_extinction_method none
_refine_ls_goodness_of_fit_ref 0.992
_refine_ls_hydrogen_treatment constr
_refine_ls_matrix_type full
_refine_ls_number_parameters 1153
_refine_ls_number_reflns 18927
_refine_ls_number_restraints 48
_refine_ls_restrained_S_all 0.998
_refine_ls_R_factor_all 0.2303
_refine_ls_R_factor_gt 0.1411
_refine_ls_shift/su_max 0.001
_refine_ls_shift/su_mean 0.000
_refine_ls_structure_factor_coef Fsqd
_refine_ls_weighting_details 'w=1/[\s^2^(Fo^2^)+(0.1528P)^2^] where P=(Fo^2^+2Fc^2^)/3'
_refine_ls_weighting_scheme calc
_refine_ls_wR_factor_gt 0.3251
_refine_ls_wR_factor_ref 0.3679
_reflns_Friedel_coverage 0.000
_reflns_number_gt 6636
_reflns_number_total 18927
_reflns_threshold_expression 'I > 2\s(I)'
_cod_data_source_file c5ce01611h2.cif
_cod_data_source_block ptGCl
_cod_depositor_comments
;
The following automatic conversions were performed:

'_chemical_melting_point' value 'none' was changed to '?' - the value
is undefined or not given.

Automatic conversion script
Id: cif_fix_values 3271 2015-04-21 07:52:19Z andrius 

 Adding full bibliography for 7223199--7223201.cif.
;
_cod_original_cell_volume 4860.0(18)
_cod_database_code 7223200
_shelx_space_group_comment
;
The symmetry employed for this shelxl refinement is uniquely defined
by the following loop, which should always be used as a source of
symmetry information in preference to the above space-group names.
They are only intended as comments.
;
_shelx_estimated_absorpt_t_min 0.916
_shelx_estimated_absorpt_t_max 0.971
_shelxl_version_number 2013-4

loop_
_space_group_symop_operation_xyz
'x, y, z'
'-x, -y, -z'

loop_
_atom_site_label
_atom_site_type_symbol
_atom_site_fract_x
_atom_site_fract_y
_atom_site_fract_z
_atom_site_U_iso_or_equiv
_atom_site_adp_type
_atom_site_occupancy
_atom_site_site_symmetry_order
_atom_site_calc_flag
_atom_site_refinement_flags_posn
_atom_site_refinement_flags_adp
Cl1A Cl 1.16885(14) 0.36710(16) 0.42560(13) 0.0824(8) Uani 1 1 d . .
N1A N 1.0056(4) 0.4222(4) 0.4320(3) 0.0561(18) Uani 1 1 d . .
N2A N 0.8713(4) 0.3369(4) 0.4260(3) 0.0516(16) Uani 1 1 d . .
N3A N 1.0562(4) 0.1869(4) 0.4145(3) 0.0597(18) Uani 1 1 d . .
N4A N 0.9054(4) 0.1818(4) 0.4147(3) 0.0581(18) Uani 1 1 d . .
N5A N 0.8643(5) 0.4855(5) 0.4402(4) 0.080(2) Uani 1 1 d . .
H5A1 H 0.8074 0.4835 0.4397 0.096 Uiso 1 1 calc R U
H5A2 H 0.8896 0.5344 0.4450 0.096 Uiso 1 1 calc R U
C1A C 1.0562(5) 0.3522(5) 0.4268(4) 0.053(2) Uani 1 1 d . .
C2A C 0.9142(5) 0.4115(5) 0.4334(4) 0.056(2) Uani 1 1 d . .
C3A C 0.9273(4) 0.2689(5) 0.4213(4) 0.0456(18) Uani 1 1 d . .
C4A C 1.0203(5) 0.2707(5) 0.4201(4) 0.0491(19) Uani 1 1 d . .
C5A C 0.9845(6) 0.1381(6) 0.4117(4) 0.070(3) Uani 1 1 d . .
H5A H 0.9881 0.0778 0.4079 0.084 Uiso 1 1 calc R U
C6A C 0.8185(5) 0.1497(6) 0.4092(5) 0.071(3) Uani 1 1 d D .
H6A1 H 0.7735 0.1719 0.4403 0.085 Uiso 1 1 calc R U
H6A2 H 0.8165 0.0850 0.4184 0.085 Uiso 1 1 calc R U
C7A C 0.7957(6) 0.1767(8) 0.3471(5) 0.094(4) Uani 1 1 d D .
H7A1 H 0.7345 0.1565 0.3477 0.113 Uiso 1 1 calc R U
H7A2 H 0.7973 0.2414 0.3384 0.113 Uiso 1 1 calc R U
C8A C 0.8548(9) 0.1425(16) 0.2963(7) 0.200(11) Uani 1 1 d D .
H8A1 H 0.9061 0.1839 0.2851 0.240 Uiso 1 1 calc R U
H8A2 H 0.8772 0.0870 0.3156 0.240 Uiso 1 1 calc R U
C9A C 0.8360(12) 0.1251(19) 0.2417(7) 0.277(18) Uani 1 1 d D .
H9A1 H 0.8842 0.0894 0.2234 0.333 Uiso 1 1 calc R U
H9A2 H 0.8379 0.1814 0.2139 0.333 Uiso 1 1 calc R U
C10A C 0.7516(14) 0.0798(15) 0.2416(7) 0.235(14) Uani 1 1 d D .
H10A H 0.7620 0.0335 0.2158 0.353 Uiso 1 1 calc R U
H10B H 0.7107 0.1219 0.2253 0.353 Uiso 1 1 calc R U
H10C H 0.7260 0.0540 0.2838 0.353 Uiso 1 1 calc R U
Cl1B Cl -0.13052(14) 0.86692(17) 0.42597(13) 0.0823(8) Uani 1 1 d . .
N1B N 0.0294(4) 0.9224(4) 0.4307(3) 0.0567(17) Uani 1 1 d . .
N2B N 0.1665(4) 0.8364(4) 0.4259(3) 0.0513(16) Uani 1 1 d . .
N3B N -0.0114(4) 0.6867(5) 0.4140(3) 0.0597(18) Uani 1 1 d . .
N4B N 0.1383(4) 0.6834(4) 0.4134(3) 0.0608(18) Uani 1 1 d . .
N5B N 0.1644(4) 0.9859(5) 0.4389(4) 0.072(2) Uani 1 1 d . .
H5B1 H 0.1371 1.0354 0.4422 0.086 Uiso 1 1 calc R U
H5B2 H 0.2210 0.9831 0.4401 0.086 Uiso 1 1 calc R U
C1B C -0.0169(5) 0.8517(6) 0.4252(4) 0.057(2) Uani 1 1 d . .
C2B C 0.1183(5) 0.9129(5) 0.4320(4) 0.055(2) Uani 1 1 d . .
C3B C 0.1132(5) 0.7693(5) 0.4192(4) 0.0500(19) Uani 1 1 d . .
C4B C 0.0215(5) 0.7702(5) 0.4200(4) 0.052(2) Uani 1 1 d . .
C5B C 0.0607(6) 0.6383(6) 0.4101(4) 0.068(3) Uani 1 1 d . .
H5B H 0.0595 0.5782 0.4054 0.081 Uiso 1 1 calc R U
C6B C 0.2301(6) 0.6485(6) 0.4086(5) 0.078(3) Uani 1 1 d D .
H6B1 H 0.2269 0.5837 0.4167 0.094 Uiso 1 1 calc R U
H6B2 H 0.2596 0.6693 0.4401 0.094 Uiso 1 1 calc R U
C7B C 0.2840(7) 0.6784(8) 0.3451(5) 0.100(4) Uani 1 1 d D .
H7B1 H 0.3444 0.6560 0.3439 0.120 Uiso 1 1 calc R U
H7B2 H 0.2884 0.7431 0.3380 0.120 Uiso 1 1 calc R U
C8B C 0.2447(10) 0.6474(16) 0.2928(8) 0.204(11) Uani 1 1 d D .
H8B1 H 0.1946 0.6069 0.3123 0.245 Uiso 1 1 calc R U
H8B2 H 0.2195 0.6993 0.2710 0.245 Uiso 1 1 calc R U
C9B C 0.2978(17) 0.605(2) 0.2466(9) 0.34(2) Uani 1 1 d D .
H9B1 H 0.2995 0.6445 0.2074 0.408 Uiso 1 1 calc R U
H9B2 H 0.2630 0.5522 0.2434 0.408 Uiso 1 1 calc R U
C10B C 0.390(2) 0.575(2) 0.2466(13) 0.41(3) Uani 1 1 d D .
H10D H 0.4234 0.6169 0.2635 0.622 Uiso 1 1 calc R U
H10E H 0.4191 0.5707 0.2044 0.622 Uiso 1 1 calc R U
H10F H 0.3895 0.5173 0.2719 0.622 Uiso 1 1 calc R U
Cl1C Cl -0.10244(15) 0.58328(13) 0.08225(12) 0.0713(7) Uani 1 1 d . .
N1C N -0.1595(4) 0.7449(4) 0.0769(3) 0.0528(17) Uani 1 1 d . .
N2C N -0.0754(4) 0.8810(4) 0.0738(3) 0.0418(14) Uani 1 1 d . .
N3C N 0.0818(4) 0.7010(4) 0.0815(3) 0.0562(17) Uani 1 1 d . .
N4C N 0.0834(4) 0.8513(4) 0.0781(3) 0.0503(16) Uani 1 1 d . .
N5C N -0.2242(4) 0.8834(4) 0.0731(3) 0.0641(19) Uani 1 1 d . .
H5C1 H -0.2216 0.9405 0.0713 0.077 Uiso 1 1 calc R U
H5C2 H -0.2748 0.8568 0.0737 0.077 Uiso 1 1 calc R U
C1C C -0.0870(5) 0.6973(5) 0.0795(4) 0.0484(19) Uani 1 1 d . .
C2C C -0.1499(5) 0.8360(5) 0.0749(4) 0.0494(19) Uani 1 1 d . .
C3C C -0.0013(4) 0.8278(4) 0.0774(3) 0.0423(17) Uani 1 1 d . .
C4C C -0.0030(4) 0.7345(5) 0.0785(4) 0.0445(18) Uani 1 1 d . .
C5C C 0.1295(5) 0.7736(5) 0.0817(4) 0.053(2) Uani 1 1 d . .
H5C H 0.1905 0.7721 0.0840 0.064 Uiso 1 1 calc R U
C6C C 0.1175(5) 0.9408(5) 0.0812(4) 0.055(2) Uani 1 1 d D .
H6C1 H 0.0929 0.9839 0.0516 0.066 Uiso 1 1 calc R U
H6C2 H 0.1825 0.9429 0.0688 0.066 Uiso 1 1 calc R U
C7C C 0.0935(6) 0.9673(6) 0.1463(4) 0.063(2) Uani 1 1 d D .
H7C1 H 0.0288 0.9615 0.1599 0.076 Uiso 1 1 calc R U
H7C2 H 0.1108 1.0295 0.1444 0.076 Uiso 1 1 calc R U
C8C C 0.1402(7) 0.9095(7) 0.1954(4) 0.087(3) Uani 1 1 d D .
H8C1 H 0.1222 0.8474 0.1979 0.105 Uiso 1 1 calc R U
H8C2 H 0.2049 0.9145 0.1815 0.105 Uiso 1 1 calc R U
C9C C 0.1170(10) 0.9374(9) 0.2610(5) 0.121(5) Uani 1 1 d D .
H9C1 H 0.0524 0.9319 0.2752 0.145 Uiso 1 1 calc R U
H9C2 H 0.1457 0.8976 0.2903 0.145 Uiso 1 1 calc R U
C10C C 0.1484(13) 1.0337(11) 0.2602(7) 0.189(10) Uani 1 1 d D .
H10G H 0.1620 1.0632 0.2176 0.284 Uiso 1 1 calc R U
H10H H 0.2014 1.0336 0.2790 0.284 Uiso 1 1 calc R U
H10I H 0.1016 1.0646 0.2835 0.284 Uiso 1 1 calc R U
Cl1D Cl 0.39731(14) 0.88168(13) 0.08274(12) 0.0709(7) Uani 1 1 d . .
N1D N 0.3403(4) 0.7229(4) 0.0773(3) 0.0498(16) Uani 1 1 d . .
N2D N 0.4250(4) 0.5870(4) 0.0745(3) 0.0453(15) Uani 1 1 d . .
N3D N 0.5830(4) 0.7644(4) 0.0814(3) 0.0551(17) Uani 1 1 d . .
N4D N 0.5852(4) 0.6161(4) 0.0776(3) 0.0519(16) Uani 1 1 d . .
N5D N 0.2737(4) 0.5867(4) 0.0729(3) 0.065(2) Uani 1 1 d . .
H5D1 H 0.2752 0.5300 0.0723 0.078 Uiso 1 1 calc R U
H5D2 H 0.2237 0.6140 0.0726 0.078 Uiso 1 1 calc R U
C1D C 0.4122(5) 0.7687(5) 0.0781(4) 0.052(2) Uani 1 1 d . .
C2D C 0.3500(5) 0.6329(5) 0.0741(4) 0.052(2) Uani 1 1 d . .
C3D C 0.4974(5) 0.6406(5) 0.0758(4) 0.0471(18) Uani 1 1 d . .
C4D C 0.4964(5) 0.7334(5) 0.0789(3) 0.0466(18) Uani 1 1 d . .
C5D C 0.6298(5) 0.6927(5) 0.0806(4) 0.056(2) Uani 1 1 d . .
H5D H 0.6911 0.6937 0.0821 0.067 Uiso 1 1 calc R U
C6D C 0.6190(5) 0.5256(5) 0.0798(4) 0.0512(19) Uani 1 1 d D .
H6D1 H 0.6840 0.5284 0.0671 0.061 Uiso 1 1 calc R U
H6D2 H 0.5938 0.4954 0.0503 0.061 Uiso 1 1 calc R U
C7D C 0.5954(5) 0.4726(5) 0.1445(3) 0.059(2) Uani 1 1 d D .
H7D1 H 0.5305 0.4720 0.1574 0.071 Uiso 1 1 calc R U
H7D2 H 0.6132 0.4114 0.1424 0.071 Uiso 1 1 calc R U
C8D C 0.6380(8) 0.5070(8) 0.1933(5) 0.092(3) Uani 1 1 d D .
H8D1 H 0.6181 0.5672 0.1971 0.110 Uiso 1 1 calc R U
H8D2 H 0.7028 0.5098 0.1800 0.110 Uiso 1 1 calc R U
C9D C 0.6157(11) 0.4499(10) 0.2568(5) 0.124(5) Uani 1 1 d D .
H9D1 H 0.6398 0.4791 0.2872 0.149 Uiso 1 1 calc R U
H9D2 H 0.5508 0.4454 0.2694 0.149 Uiso 1 1 calc R U
C10D C 0.6523(16) 0.3572(13) 0.2580(7) 0.226(12) Uani 1 1 d D .
H10J H 0.6483 0.3362 0.2192 0.339 Uiso 1 1 calc R U
H10K H 0.6177 0.3179 0.2922 0.339 Uiso 1 1 calc R U
H10L H 0.7141 0.3584 0.2634 0.339 Uiso 1 1 calc R U
Cl1E Cl 0.67269(13) -0.04827(14) 0.41703(12) 0.0679(6) Uani 1 1 d . .
N1E N 0.5068(4) -0.1062(4) 0.4265(3) 0.0493(15) Uani 1 1 d . .
N2E N 0.3746(4) -0.0180(4) 0.4272(3) 0.0484(15) Uani 1 1 d . .
N3E N 0.5584(4) 0.1363(4) 0.4147(3) 0.0594(18) Uani 1 1 d . .
N4E N 0.4073(4) 0.1392(4) 0.4194(3) 0.0564(17) Uani 1 1 d . .
N5E N 0.3679(4) -0.1710(4) 0.4347(3) 0.0602(18) Uani 1 1 d . .
H5E1 H 0.3932 -0.2220 0.4360 0.072 Uiso 1 1 calc R U
H5E2 H 0.3105 -0.1680 0.4368 0.072 Uiso 1 1 calc R U
C1E C 0.5570(5) -0.0330(5) 0.4210(4) 0.0478(18) Uani 1 1 d . .
C2E C 0.4181(5) -0.0958(5) 0.4295(4) 0.0470(18) Uani 1 1 d . .
C3E C 0.4299(5) 0.0514(5) 0.4225(4) 0.0489(19) Uani 1 1 d . .
C4E C 0.5228(5) 0.0505(5) 0.4194(4) 0.0486(19) Uani 1 1 d . .
C5E C 0.4845(6) 0.1865(6) 0.4149(4) 0.068(3) Uani 1 1 d . .
H5E H 0.4866 0.2484 0.4121 0.082 Uiso 1 1 calc R U
C6E C 0.3200(5) 0.1756(6) 0.4171(5) 0.069(3) Uani 1 1 d D .
H6E1 H 0.3195 0.2356 0.4278 0.083 Uiso 1 1 calc R U
H6E2 H 0.2757 0.1395 0.4482 0.083 Uiso 1 1 calc R U
C7E C 0.2942(7) 0.1785(7) 0.3537(5) 0.088(3) Uani 1 1 d D .
H7E1 H 0.2947 0.1183 0.3433 0.106 Uiso 1 1 calc R U
H7E2 H 0.2332 0.1996 0.3556 0.106 Uiso 1 1 calc R U
C8E C 0.3548(10) 0.2372(11) 0.3026(6) 0.151(7) Uani 1 1 d D .
H8E1 H 0.3647 0.2926 0.3181 0.181 Uiso 1 1 calc R U
H8E2 H 0.4126 0.2085 0.2960 0.181 Uiso 1 1 calc R U
C9E C 0.3290(12) 0.2597(15) 0.2433(7) 0.174(8) Uani 1 1 d D .
H9E1 H 0.3237 0.2052 0.2256 0.209 Uiso 1 1 calc R U
H9E2 H 0.3768 0.2964 0.2158 0.209 Uiso 1 1 calc R U
C10E C 0.2453(15) 0.3070(17) 0.2432(7) 0.230(12) Uani 1 1 d D .
H10M H 0.2045 0.2870 0.2815 0.346 Uiso 1 1 calc R U
H10N H 0.2189 0.2952 0.2081 0.346 Uiso 1 1 calc R U
H10O H 0.2571 0.3700 0.2398 0.346 Uiso 1 1 calc R U
Cl1F Cl 0.37012(13) 0.45190(14) 0.41794(12) 0.0694(7) Uani 1 1 d . .
N1F N 0.5314(4) 0.3936(4) 0.4274(3) 0.0509(16) Uani 1 1 d . .
N2F N 0.6642(4) 0.4816(4) 0.4261(3) 0.0494(16) Uani 1 1 d . .
N3F N 0.4862(4) 0.6365(4) 0.4145(3) 0.0595(18) Uani 1 1 d . .
N4F N 0.6333(4) 0.6414(4) 0.4177(3) 0.0585(18) Uani 1 1 d . .
N5F N 0.6658(4) 0.3302(4) 0.4349(3) 0.0573(17) Uani 1 1 d . .
H5F1 H 0.7220 0.3327 0.4375 0.069 Uiso 1 1 calc R U
H5F2 H 0.6393 0.2794 0.4365 0.069 Uiso 1 1 calc R U
C1F C 0.4829(5) 0.4656(6) 0.4220(4) 0.052(2) Uani 1 1 d . .
C2F C 0.6192(5) 0.4061(5) 0.4282(4) 0.0473(18) Uani 1 1 d . .
C3F C 0.6105(5) 0.5522(5) 0.4207(4) 0.0473(18) Uani 1 1 d . .
C4F C 0.5194(5) 0.5505(5) 0.4193(4) 0.0464(18) Uani 1 1 d . .
C5F C 0.5573(6) 0.6880(6) 0.4138(4) 0.068(2) Uani 1 1 d . .
H5F H 0.5552 0.7498 0.4110 0.081 Uiso 1 1 calc R U
C6F C 0.7254(6) 0.6756(6) 0.4152(5) 0.075(3) Uani 1 1 d D .
H6F1 H 0.7534 0.6385 0.4462 0.090 Uiso 1 1 calc R U
H6F2 H 0.7229 0.7359 0.4256 0.090 Uiso 1 1 calc R U
C7F C 0.7810(6) 0.6763(7) 0.3521(5) 0.089(3) Uani 1 1 d D .
H7F1 H 0.7852 0.6156 0.3428 0.107 Uiso 1 1 calc R U
H7F2 H 0.8414 0.6976 0.3529 0.107 Uiso 1 1 calc R U
C8F C 0.7446(10) 0.7336(14) 0.3007(7) 0.186(9) Uani 1 1 d D .
H8F1 H 0.6957 0.7000 0.2906 0.223 Uiso 1 1 calc R U
H8F2 H 0.7183 0.7851 0.3179 0.223 Uiso 1 1 calc R U
C9F C 0.8019(13) 0.7656(18) 0.2437(8) 0.235(12) Uani 1 1 d D .
H9F1 H 0.7688 0.8085 0.2194 0.282 Uiso 1 1 calc R U
H9F2 H 0.8147 0.7159 0.2204 0.282 Uiso 1 1 calc R U
C10F C 0.8906(17) 0.8094(18) 0.2471(8) 0.31(2) Uani 1 1 d D .
H10P H 0.8833 0.8727 0.2454 0.461 Uiso 1 1 calc R U
H10Q H 0.9350 0.7979 0.2122 0.461 Uiso 1 1 calc R U
H10R H 0.9097 0.7854 0.2856 0.461 Uiso 1 1 calc R U
Cl1G Cl 0.18838(14) 0.61804(13) 0.92250(12) 0.0718(7) Uani 1 1 d . .
N1G N 0.1300(4) 0.7796(4) 0.9243(3) 0.0487(16) Uani 1 1 d . .
N2G N 0.2169(4) 0.9134(4) 0.9264(3) 0.0425(14) Uani 1 1 d . .
N3G N 0.3741(4) 0.7339(4) 0.9220(3) 0.0525(16) Uani 1 1 d . .
N4G N 0.3765(4) 0.8826(4) 0.9239(3) 0.0512(16) Uani 1 1 d . .
N5G N 0.0653(4) 0.9171(4) 0.9257(3) 0.0574(18) Uani 1 1 d . .
H5G1 H 0.0682 0.9740 0.9252 0.069 Uiso 1 1 calc R U
H5G2 H 0.0145 0.8913 0.9257 0.069 Uiso 1 1 calc R U
C1G C 0.2051(5) 0.7302(5) 0.9256(4) 0.051(2) Uani 1 1 d . .
C2G C 0.1416(5) 0.8677(5) 0.9265(3) 0.0460(18) Uani 1 1 d . .
C3G C 0.2884(5) 0.8597(5) 0.9258(4) 0.0477(19) Uani 1 1 d . .
C4G C 0.2860(4) 0.7669(5) 0.9246(4) 0.0462(18) Uani 1 1 d . .
C5G C 0.4251(5) 0.8047(6) 0.9222(4) 0.062(2) Uani 1 1 d . .
H5G H 0.4869 0.8026 0.9213 0.074 Uiso 1 1 calc R U
C6G C 0.4153(5) 0.9733(5) 0.9201(4) 0.052(2) Uani 1 1 d D .
H6G1 H 0.4750 0.9690 0.9309 0.062 Uiso 1 1 calc R U
H6G2 H 0.3781 1.0052 0.9501 0.062 Uiso 1 1 calc R U
C7G C 0.4209(6) 1.0245(5) 0.8547(4) 0.064(2) Uani 1 1 d D .
H7G1 H 0.3617 1.0240 0.8430 0.077 Uiso 1 1 calc R U
H7G2 H 0.4377 1.0862 0.8553 0.077 Uiso 1 1 calc R U
C8G C 0.4874(8) 0.9880(8) 0.8051(5) 0.105(4) Uani 1 1 d D .
H8G1 H 0.5457 0.9842 0.8182 0.125 Uiso 1 1 calc R U
H8G2 H 0.4681 0.9278 0.8021 0.125 Uiso 1 1 calc R U
C9G C 0.4977(11) 1.0432(9) 0.7413(5) 0.151(8) Uani 1 1 d D .
H9G1 H 0.4388 1.0525 0.7297 0.181 Uiso 1 1 calc R U
H9G2 H 0.5332 1.0111 0.7107 0.181 Uiso 1 1 calc R U
C10G C 0.5426(15) 1.1322(12) 0.7401(7) 0.212(12) Uani 1 1 d D .
H10S H 0.5360 1.1463 0.7820 0.318 Uiso 1 1 calc R U
H10T H 0.5151 1.1775 0.7145 0.318 Uiso 1 1 calc R U
H10U H 0.6054 1.1298 0.7229 0.318 Uiso 1 1 calc R U
Cl1H Cl 0.31109(14) 0.08515(13) 0.07819(12) 0.0711(7) Uani 1 1 d . .
N1H N 0.3693(4) 0.2470(4) 0.0760(3) 0.0476(15) Uani 1 1 d . .
N2H N 0.2824(4) 0.3823(4) 0.0738(3) 0.0450(15) Uani 1 1 d . .
N3H N 0.1259(4) 0.1995(4) 0.0788(3) 0.0579(18) Uani 1 1 d . .
N4H N 0.1242(4) 0.3508(4) 0.0774(3) 0.0492(16) Uani 1 1 d . .
N5H N 0.4330(4) 0.3852(4) 0.0754(3) 0.0597(18) Uani 1 1 d . .
H5H1 H 0.4304 0.4422 0.0742 0.072 Uiso 1 1 calc R U
H5H2 H 0.4835 0.3591 0.0766 0.072 Uiso 1 1 calc R U
C1H C 0.2960(5) 0.1983(5) 0.0764(4) 0.053(2) Uani 1 1 d . .
C2H C 0.3592(5) 0.3377(5) 0.0756(4) 0.0488(19) Uani 1 1 d . .
C3H C 0.2111(4) 0.3268(5) 0.0752(4) 0.0461(18) Uani 1 1 d . .
C4H C 0.2117(5) 0.2340(5) 0.0755(4) 0.0487(19) Uani 1 1 d . .
C5H C 0.0762(5) 0.2712(5) 0.0778(4) 0.060(2) Uani 1 1 d . .
H5H H 0.0146 0.2692 0.0775 0.072 Uiso 1 1 calc R U
C6H C 0.0858(5) 0.4384(5) 0.0826(4) 0.056(2) Uani 1 1 d D .
H6H1 H 0.0260 0.4388 0.0718 0.068 Uiso 1 1 calc R U
H6H2 H 0.1226 0.4831 0.0526 0.068 Uiso 1 1 calc R U
C7H C 0.0795(6) 0.4634(6) 0.1473(4) 0.063(2) Uani 1 1 d D .
H7H1 H 0.0628 0.5255 0.1461 0.076 Uiso 1 1 calc R U
H7H2 H 0.1383 0.4577 0.1596 0.076 Uiso 1 1 calc R U
C8H C 0.0115(8) 0.4058(8) 0.1960(4) 0.095(3) Uani 1 1 d D .
H8H1 H -0.0461 0.4085 0.1818 0.114 Uiso 1 1 calc R U
H8H2 H 0.0304 0.3443 0.1984 0.114 Uiso 1 1 calc R U
C9H C -0.0016(10) 0.4313(10) 0.2607(5) 0.121(5) Uani 1 1 d D .
H9H1 H 0.0550 0.4244 0.2762 0.145 Uiso 1 1 calc R U
H9H2 H -0.0454 0.3902 0.2883 0.145 Uiso 1 1 calc R U
C10H C -0.0327(14) 0.5256(12) 0.2644(7) 0.190(9) Uani 1 1 d D .
H10V H 0.0102 0.5670 0.2374 0.286 Uiso 1 1 calc R U
H10W H -0.0381 0.5373 0.3069 0.286 Uiso 1 1 calc R U
H10$ H -0.0902 0.5324 0.2513 0.286 Uiso 1 1 calc R U

loop_
_atom_site_aniso_label
_atom_site_aniso_U_11
_atom_site_aniso_U_22
_atom_site_aniso_U_33
_atom_site_aniso_U_23
_atom_site_aniso_U_13
_atom_site_aniso_U_12
Cl1A 0.0378(10) 0.0595(15) 0.163(2) -0.0387(15) -0.0351(13) 0.0132(10)
N1A 0.035(3) 0.035(4) 0.104(5) -0.021(4) -0.022(3) 0.006(3)
N2A 0.037(3) 0.027(3) 0.096(5) -0.015(3) -0.021(3) 0.013(3)
N3A 0.040(3) 0.031(4) 0.111(5) -0.015(4) -0.018(3) 0.015(3)
N4A 0.036(3) 0.034(4) 0.108(5) -0.015(4) -0.019(3) 0.010(3)
N5A 0.041(4) 0.029(4) 0.177(8) -0.031(4) -0.023(4) 0.016(3)
C1A 0.041(4) 0.038(5) 0.085(6) -0.018(4) -0.018(4) 0.003(3)
C2A 0.047(4) 0.026(4) 0.098(6) -0.019(4) -0.020(4) 0.012(3)
C3A 0.030(3) 0.024(4) 0.086(5) -0.012(4) -0.017(3) 0.009(3)
C4A 0.037(4) 0.033(4) 0.081(5) -0.016(4) -0.014(4) 0.011(3)
C5A 0.049(5) 0.050(6) 0.113(7) -0.017(5) -0.017(5) 0.012(4)
C6A 0.038(4) 0.037(5) 0.144(9) -0.028(5) -0.020(5) 0.005(4)
C7A 0.054(6) 0.112(10) 0.128(9) -0.062(8) -0.014(6) -0.001(6)
C8A 0.101(11) 0.37(3) 0.169(14) -0.162(18) -0.042(10) 0.012(15)
C9A 0.18(2) 0.52(5) 0.151(15) -0.19(2) 0.040(14) -0.14(3)
C10A 0.25(2) 0.33(3) 0.135(12) -0.081(15) -0.030(13) -0.17(2)
Cl1B 0.0400(11) 0.0597(15) 0.159(2) -0.0398(15) -0.0297(13) 0.0162(10)
N1B 0.044(4) 0.035(4) 0.099(5) -0.023(3) -0.023(3) 0.016(3)
N2B 0.041(3) 0.028(3) 0.089(5) -0.015(3) -0.019(3) 0.010(3)
N3B 0.043(4) 0.038(4) 0.105(5) -0.018(4) -0.028(4) 0.007(3)
N4B 0.046(4) 0.030(4) 0.113(5) -0.017(4) -0.029(4) 0.012(3)
N5B 0.039(4) 0.037(4) 0.150(7) -0.026(4) -0.036(4) 0.014(3)
C1B 0.036(4) 0.045(5) 0.098(6) -0.018(4) -0.029(4) 0.007(3)
C2B 0.037(4) 0.032(4) 0.103(6) -0.017(4) -0.025(4) 0.008(3)
C3B 0.044(4) 0.030(4) 0.077(5) -0.012(4) -0.010(4) 0.011(3)
C4B 0.042(4) 0.028(4) 0.090(6) -0.012(4) -0.018(4) 0.007(3)
C5B 0.048(5) 0.036(5) 0.129(8) -0.027(5) -0.030(5) 0.007(4)
C6B 0.047(5) 0.033(5) 0.168(10) -0.032(6) -0.041(6) 0.021(4)
C7B 0.064(6) 0.109(10) 0.149(10) -0.082(8) -0.028(7) 0.022(6)
C8B 0.101(11) 0.36(3) 0.201(17) -0.18(2) -0.054(11) 0.065(15)
C9B 0.53(6) 0.43(5) 0.124(16) -0.15(2) -0.13(3) 0.09(4)
C10B 0.55(7) 0.36(4) 0.26(3) 0.00(3) 0.10(3) 0.39(5)
Cl1C 0.0573(12) 0.0278(10) 0.137(2) -0.0188(11) -0.0357(12) 0.0086(9)
N1C 0.033(3) 0.035(4) 0.098(5) -0.008(3) -0.033(3) 0.009(3)
N2C 0.034(3) 0.027(3) 0.068(4) -0.010(3) -0.017(3) 0.014(2)
N3C 0.036(3) 0.034(4) 0.107(5) -0.021(3) -0.026(3) 0.019(3)
N4C 0.029(3) 0.026(3) 0.100(5) -0.014(3) -0.018(3) 0.007(2)
N5C 0.038(3) 0.035(4) 0.128(6) -0.021(4) -0.030(4) 0.019(3)
C1C 0.032(4) 0.028(4) 0.091(6) -0.010(4) -0.025(4) 0.007(3)
C2C 0.040(4) 0.025(4) 0.093(6) -0.015(4) -0.032(4) 0.012(3)
C3C 0.027(3) 0.022(3) 0.082(5) -0.009(3) -0.020(3) 0.018(3)
C4C 0.030(3) 0.025(4) 0.084(5) -0.017(4) -0.020(3) 0.016(3)
C5C 0.037(4) 0.040(5) 0.088(6) -0.015(4) -0.020(4) 0.011(3)
C6C 0.045(4) 0.034(4) 0.089(6) -0.008(4) -0.021(4) 0.002(3)
C7C 0.056(5) 0.044(5) 0.094(6) -0.013(5) -0.024(5) 0.001(4)
C8C 0.091(8) 0.065(7) 0.111(8) -0.007(6) -0.037(6) 0.007(6)
C9C 0.137(12) 0.132(13) 0.110(9) -0.019(8) -0.065(8) -0.006(10)
C10C 0.23(2) 0.20(2) 0.152(13) -0.081(13) -0.045(13) -0.075(18)
Cl1D 0.0567(12) 0.0293(11) 0.137(2) -0.0232(11) -0.0365(12) 0.0124(9)
N1D 0.035(3) 0.027(3) 0.091(5) -0.014(3) -0.020(3) 0.011(3)
N2D 0.043(3) 0.022(3) 0.077(4) -0.012(3) -0.022(3) 0.009(3)
N3D 0.035(3) 0.030(4) 0.107(5) -0.012(3) -0.030(3) 0.004(3)
N4D 0.035(3) 0.031(3) 0.095(5) -0.015(3) -0.022(3) 0.013(3)
N5D 0.037(3) 0.029(4) 0.134(6) -0.017(4) -0.027(4) 0.008(3)
C1D 0.042(4) 0.030(4) 0.090(6) -0.011(4) -0.029(4) 0.009(3)
C2D 0.045(4) 0.023(4) 0.093(6) -0.017(4) -0.021(4) 0.009(3)
C3D 0.036(4) 0.023(4) 0.084(5) -0.013(4) -0.014(4) 0.013(3)
C4D 0.040(4) 0.027(4) 0.076(5) -0.009(4) -0.018(4) 0.002(3)
C5D 0.038(4) 0.032(4) 0.103(6) -0.015(4) -0.026(4) 0.009(3)
C6D 0.043(4) 0.028(4) 0.085(6) -0.010(4) -0.017(4) 0.020(3)
C7D 0.053(5) 0.045(5) 0.080(6) -0.011(4) -0.015(4) 0.010(4)
C8D 0.099(8) 0.083(8) 0.106(8) -0.021(7) -0.042(6) 0.021(7)
C9D 0.145(13) 0.149(15) 0.084(9) -0.018(9) -0.037(8) 0.036(11)
C10D 0.31(3) 0.20(2) 0.129(14) 0.047(13) -0.012(15) 0.19(2)
Cl1E 0.0377(10) 0.0457(12) 0.1242(18) -0.0150(12) -0.0228(11) 0.0102(8)
N1E 0.039(3) 0.025(3) 0.087(5) -0.006(3) -0.022(3) 0.015(3)
N2E 0.036(3) 0.023(3) 0.090(5) -0.010(3) -0.020(3) 0.012(2)
N3E 0.042(4) 0.029(4) 0.111(5) -0.013(4) -0.023(4) 0.004(3)
N4E 0.042(3) 0.029(3) 0.104(5) -0.015(3) -0.023(3) 0.013(3)
N5E 0.038(3) 0.036(4) 0.111(5) -0.019(4) -0.019(3) 0.010(3)
C1E 0.039(4) 0.030(4) 0.078(5) -0.010(4) -0.019(4) 0.008(3)
C2E 0.034(4) 0.027(4) 0.083(5) -0.006(4) -0.021(4) 0.003(3)
C3E 0.038(4) 0.031(4) 0.080(5) -0.017(4) -0.011(4) 0.005(3)
C4E 0.039(4) 0.033(4) 0.079(5) -0.008(4) -0.022(4) 0.006(3)
C5E 0.052(5) 0.036(5) 0.124(7) -0.020(5) -0.028(5) 0.003(4)
C6E 0.038(4) 0.043(5) 0.128(8) -0.009(5) -0.026(5) 0.022(4)
C7E 0.056(6) 0.064(7) 0.138(10) 0.011(6) -0.020(6) 0.019(5)
C8E 0.119(12) 0.176(17) 0.133(12) 0.062(11) -0.025(10) 0.000(11)
C9E 0.147(16) 0.24(2) 0.119(13) 0.030(12) -0.011(11) 0.093(15)
C10E 0.24(3) 0.33(3) 0.116(13) 0.016(15) -0.054(14) 0.19(2)
Cl1F 0.0388(10) 0.0451(12) 0.1297(19) -0.0149(12) -0.0275(11) 0.0086(9)
N1F 0.045(3) 0.028(3) 0.085(5) -0.009(3) -0.026(3) 0.008(3)
N2F 0.035(3) 0.027(3) 0.091(5) -0.009(3) -0.025(3) 0.013(2)
N3F 0.039(3) 0.030(4) 0.112(5) -0.009(4) -0.022(3) 0.015(3)
N4F 0.034(3) 0.031(4) 0.117(5) -0.014(4) -0.030(3) 0.013(3)
N5F 0.043(3) 0.028(3) 0.106(5) -0.011(3) -0.028(3) 0.016(3)
C1F 0.042(4) 0.043(5) 0.073(5) -0.010(4) -0.015(4) 0.003(3)
C2F 0.042(4) 0.029(4) 0.076(5) -0.008(4) -0.023(4) 0.006(3)
C3F 0.040(4) 0.021(4) 0.087(5) -0.011(4) -0.024(4) 0.010(3)
C4F 0.038(4) 0.025(4) 0.085(5) -0.013(4) -0.030(4) 0.011(3)
C5F 0.057(5) 0.029(4) 0.121(8) -0.008(5) -0.026(5) 0.023(4)
C6F 0.050(5) 0.033(5) 0.151(9) -0.013(5) -0.045(6) 0.004(4)
C7F 0.052(5) 0.060(7) 0.151(10) 0.016(6) -0.031(6) -0.005(5)
C8F 0.095(11) 0.25(2) 0.174(16) 0.109(15) -0.021(11) 0.017(12)
C9F 0.25(3) 0.30(3) 0.134(16) 0.064(17) -0.064(17) -0.02(2)
C10F 0.33(3) 0.39(4) 0.173(17) -0.012(19) 0.010(19) -0.28(3)
Cl1G 0.0507(11) 0.0276(10) 0.143(2) -0.0225(12) -0.0264(12) 0.0086(8)
N1G 0.027(3) 0.032(3) 0.090(5) -0.011(3) -0.013(3) 0.010(2)
N2G 0.033(3) 0.022(3) 0.073(4) -0.008(3) -0.011(3) 0.012(2)
N3G 0.036(3) 0.026(3) 0.101(5) -0.015(3) -0.025(3) 0.017(3)
N4G 0.037(3) 0.023(3) 0.096(5) -0.011(3) -0.015(3) 0.007(2)
N5G 0.031(3) 0.025(3) 0.120(5) -0.017(3) -0.021(3) 0.015(2)
C1G 0.034(4) 0.036(4) 0.086(6) -0.015(4) -0.017(4) 0.004(3)
C2G 0.044(4) 0.028(4) 0.069(5) -0.008(3) -0.015(4) 0.006(3)
C3G 0.033(4) 0.028(4) 0.088(5) -0.021(4) -0.018(4) 0.007(3)
C4G 0.031(3) 0.031(4) 0.082(5) -0.012(4) -0.020(3) 0.013(3)
C5G 0.038(4) 0.043(5) 0.107(7) -0.016(5) -0.014(4) 0.012(4)
C6G 0.043(4) 0.032(4) 0.085(6) -0.014(4) -0.017(4) 0.001(3)
C7G 0.057(5) 0.044(5) 0.088(6) -0.014(5) -0.004(5) -0.009(4)
C8G 0.111(10) 0.085(9) 0.102(9) -0.007(7) 0.017(7) -0.002(8)
C9G 0.180(16) 0.172(17) 0.089(9) -0.029(9) 0.017(9) -0.061(14)
C10G 0.31(3) 0.172(19) 0.126(12) 0.002(11) 0.010(14) -0.14(2)
Cl1H 0.0505(11) 0.0296(11) 0.140(2) -0.0195(12) -0.0283(12) 0.0118(8)
N1H 0.035(3) 0.026(3) 0.084(4) -0.012(3) -0.013(3) 0.013(2)
N2H 0.036(3) 0.022(3) 0.076(4) -0.004(3) -0.009(3) 0.004(2)
N3H 0.040(3) 0.028(3) 0.108(5) -0.013(3) -0.018(3) 0.009(3)
N4H 0.030(3) 0.022(3) 0.101(5) -0.013(3) -0.023(3) 0.011(2)
N5H 0.032(3) 0.029(3) 0.125(6) -0.019(4) -0.025(3) 0.010(3)
C1H 0.044(4) 0.025(4) 0.093(6) -0.019(4) -0.018(4) 0.007(3)
C2H 0.040(4) 0.027(4) 0.080(5) -0.004(4) -0.014(4) 0.009(3)
C3H 0.031(3) 0.031(4) 0.082(5) -0.014(4) -0.020(3) 0.011(3)
C4H 0.040(4) 0.035(4) 0.074(5) -0.015(4) -0.010(4) -0.001(3)
C5H 0.044(4) 0.025(4) 0.112(7) -0.010(4) -0.019(4) 0.003(3)
C6H 0.043(4) 0.031(4) 0.098(6) -0.010(4) -0.023(4) 0.017(3)
C7H 0.063(5) 0.043(5) 0.088(6) -0.021(4) -0.016(5) 0.018(4)
C8H 0.097(9) 0.078(8) 0.100(8) 0.002(6) 0.001(6) 0.023(6)
C9H 0.131(12) 0.130(14) 0.098(10) -0.010(8) -0.015(8) 0.035(10)
C10H 0.27(2) 0.170(19) 0.135(13) -0.055(13) -0.015(13) 0.122(17)

loop_
_atom_type_symbol
_atom_type_description
_atom_type_scat_dispersion_real
_atom_type_scat_dispersion_imag
_atom_type_scat_source
C C 0.0033 0.0016 'International Tables Vol C Tables 4.2.6.8 and 6.1.1.4'
H H 0.0000 0.0000 'International Tables Vol C Tables 4.2.6.8 and 6.1.1.4'
N N 0.0061 0.0033 'International Tables Vol C Tables 4.2.6.8 and 6.1.1.4'
Cl Cl 0.1484 0.1585 'International Tables Vol C Tables 4.2.6.8 and 6.1.1.4'

loop_
_geom_angle_atom_site_label_1
_geom_angle_atom_site_label_2
_geom_angle_atom_site_label_3
_geom_angle
C1A N1A C2A 118.0(6)
C3A N2A C2A 111.5(6)
C5A N3A C4A 102.5(7)
C5A N4A C3A 104.9(6)
C5A N4A C6A 129.2(7)
C3A N4A C6A 125.9(7)
N1A C1A C4A 121.4(7)
N1A C1A Cl1A 117.1(5)
C4A C1A Cl1A 121.5(7)
N2A C2A N5A 117.5(7)
N2A C2A N1A 126.5(7)
N5A C2A N1A 115.9(6)
N2A C3A N4A 126.9(6)
N2A C3A C4A 127.4(6)
N4A C3A C4A 105.6(6)
C1A C4A N3A 133.8(7)
C1A C4A C3A 115.0(7)
N3A C4A C3A 111.2(6)
N3A C5A N4A 115.8(8)
N4A C6A C7A 113.1(7)
C8A C7A C6A 114.6(12)
C9A C8A C7A 128.6(15)
C8A C9A C10A 118.6(14)
C1B N1B C2B 117.5(7)
C3B N2B C2B 110.9(6)
C5B N3B C4B 103.0(6)
C3B N4B C5B 105.4(7)
C3B N4B C6B 127.0(6)
C5B N4B C6B 127.5(7)
N1B C1B C4B 122.7(7)
N1B C1B Cl1B 115.5(7)
C4B C1B Cl1B 121.8(5)
N5B C2B N1B 116.7(7)
N5B C2B N2B 116.9(7)
N1B C2B N2B 126.4(6)
N2B C3B N4B 126.5(7)
N2B C3B C4B 127.6(7)
N4B C3B C4B 105.8(6)
C1B C4B C3B 114.8(6)
C1B C4B N3B 134.0(7)
C3B C4B N3B 111.2(7)
N3B C5B N4B 114.5(7)
N4B C6B C7B 110.9(8)
C6B C7B C8B 113.5(11)
C9B C8B C7B 121.4(13)
C8B C9B C10B 126.6(16)
C1C N1C C2C 117.2(6)
C2C N2C C3C 113.6(6)
C5C N3C C4C 102.2(7)
C3C N4C C5C 105.7(5)
C3C N4C C6C 126.8(7)
C5C N4C C6C 127.3(6)
N1C C1C C4C 123.1(7)
N1C C1C Cl1C 115.6(5)
C4C C1C Cl1C 121.3(6)
N2C C2C N5C 116.6(7)
N2C C2C N1C 126.9(7)
N5C C2C N1C 116.5(6)
N4C C3C N2C 129.3(6)
N4C C3C C4C 106.5(6)
N2C C3C C4C 124.1(6)
C1C C4C N3C 135.0(7)
C1C C4C C3C 114.8(7)
N3C C4C C3C 110.1(5)
N3C C5C N4C 115.4(7)
N4C C6C C7C 112.7(6)
C6C C7C C8C 112.8(8)
C9C C8C C7C 112.7(10)
C10C C9C C8C 111.1(10)
C1D N1D C2D 117.1(7)
C2D N2D C3D 111.9(6)
C5D N3D C4D 102.9(6)
C5D N4D C3D 105.0(6)
C5D N4D C6D 128.7(7)
C3D N4D C6D 126.2(5)
N1D C1D C4D 124.8(7)
N1D C1D Cl1D 115.8(6)
C4D C1D Cl1D 119.3(5)
N2D C2D N5D 117.2(7)
N2D C2D N1D 126.9(6)
N5D C2D N1D 115.8(7)
N2D C3D N4D 128.0(6)
N2D C3D C4D 126.5(7)
N4D C3D C4D 105.4(5)
C1D C4D N3D 137.4(7)
C1D C4D C3D 112.7(6)
N3D C4D C3D 109.9(7)
N3D C5D N4D 116.8(7)
N4D C6D C7D 111.9(6)
C8D C7D C6D 114.6(7)
C7D C8D C9D 113.0(9)
C10D C9D C8D 113.6(12)
C1E N1E C2E 117.0(7)
C3E N2E C2E 112.2(6)
C5E N3E C4E 102.2(6)
C5E N4E C3E 106.7(7)
C5E N4E C6E 126.0(7)
C3E N4E C6E 127.2(6)
N1E C1E C4E 123.4(7)
N1E C1E Cl1E 116.2(6)
C4E C1E Cl1E 120.4(5)
N1E C2E N2E 126.5(6)
N1E C2E N5E 116.3(7)
N2E C2E N5E 117.1(6)
N2E C3E N4E 126.9(7)
N2E C3E C4E 127.4(7)
N4E C3E C4E 105.7(6)
C1E C4E N3E 135.4(7)
C1E C4E C3E 113.3(6)
N3E C4E C3E 111.3(7)
N3E C5E N4E 114.2(8)
N4E C6E C7E 112.2(8)
C8E C7E C6E 113.8(9)
C9E C8E C7E 119.6(14)
C8E C9E C10E 115.6(15)
C1F N1F C2F 116.7(6)
C2F N2F C3F 111.2(6)
C5F N3F C4F 104.1(7)
C5F N4F C3F 106.9(6)
C5F N4F C6F 128.6(7)
C3F N4F C6F 124.3(7)
N1F C1F C4F 122.1(7)
N1F C1F Cl1F 117.8(5)
C4F C1F Cl1F 120.1(7)
N2F C2F N1F 128.8(8)
N2F C2F N5F 116.6(7)
N1F C2F N5F 114.5(6)
N2F C3F C4F 127.0(6)
N2F C3F N4F 127.8(6)
C4F C3F N4F 105.2(6)
C3F C4F C1F 114.2(7)
C3F C4F N3F 110.7(5)
C1F C4F N3F 135.1(7)
N3F C5F N4F 113.1(7)
N4F C6F C7F 111.6(7)
C6F C7F C8F 113.6(12)
C9F C8F C7F 120.2(15)
C8F C9F C10F 117.8(15)
C2G N1G C1G 115.3(6)
C2G N2G C3G 111.5(6)
C5G N3G C4G 104.7(6)
C3G N4G C5G 107.1(6)
C3G N4G C6G 127.3(7)
C5G N4G C6G 125.5(6)
C4G C1G N1G 122.3(7)
C4G C1G Cl1G 123.2(7)
N1G C1G Cl1G 114.3(5)
N2G C2G N1G 129.1(7)
N2G C2G N5G 115.8(6)
N1G C2G N5G 115.0(6)
N2G C3G N4G 128.4(6)
N2G C3G C4G 125.4(6)
N4G C3G C4G 106.1(6)
C1G C4G C3G 116.1(7)
C1G C4G N3G 134.5(7)
C3G C4G N3G 109.4(5)
N3G C5G N4G 112.8(7)
N4G C6G C7G 110.7(6)
C8G C7G C6G 114.2(9)
C9G C8G C7G 113.8(11)
C8G C9G C10G 111.5(10)
C1H N1H C2H 117.4(7)
C2H N2H C3H 112.2(6)
C5H N3H C4H 103.1(6)
C3H N4H C5H 105.2(6)
C3H N4H C6H 128.4(5)
C5H N4H C6H 126.3(6)
N1H C1H C4H 123.4(7)
N1H C1H Cl1H 115.9(6)
C4H C1H Cl1H 120.6(5)
N5H C2H N2H 117.3(7)
N5H C2H N1H 116.5(7)
N2H C2H N1H 126.2(6)
N4H C3H N2H 126.2(7)
N4H C3H C4H 106.2(5)
N2H C3H C4H 127.5(7)
N3H C4H C1H 135.3(7)
N3H C4H C3H 111.3(7)
C1H C4H C3H 113.3(6)
N3H C5H N4H 114.2(7)
N4H C6H C7H 113.0(7)
C6H C7H C8H 112.8(7)
C9H C8H C7H 115.1(9)
C8H C9H C10H 114.5(12)

loop_
_geom_bond_atom_site_label_1
_geom_bond_atom_site_label_2
_geom_bond_distance
Cl1A C1A 1.709(7)
N1A C1A 1.312(10)
N1A C2A 1.382(9)
N2A C3A 1.334(9)
N2A C2A 1.346(8)
N3A C5A 1.325(9)
N3A C4A 1.391(9)
N4A C5A 1.360(11)
N4A C3A 1.393(8)
N4A C6A 1.428(9)
N5A C2A 1.362(10)
C1A C4A 1.385(9)
C3A C4A 1.398(9)
C6A C7A 1.459(11)
C7A C8A 1.457(12)
C8A C9A 1.336(12)
C9A C10A 1.447(13)
Cl1B C1B 1.727(8)
N1B C1B 1.309(8)
N1B C2B 1.354(10)
N2B C3B 1.335(8)
N2B C2B 1.378(10)
N3B C5B 1.308(11)
N3B C4B 1.390(8)
N4B C3B 1.371(9)
N4B C5B 1.373(9)
N4B C6B 1.473(11)
N5B C2B 1.346(8)
C1B C4B 1.372(11)
C3B C4B 1.380(10)
C6B C7B 1.491(11)
C7B C8B 1.506(12)
C8B C9B 1.409(15)
C9B C10B 1.469(17)
Cl1C C1C 1.732(7)
N1C C1C 1.313(10)
N1C C2C 1.380(9)
N2C C2C 1.309(8)
N2C C3C 1.382(9)
N3C C5C 1.313(8)
N3C C4C 1.385(9)
N4C C3C 1.329(8)
N4C C5C 1.365(10)
N4C C6C 1.464(8)
N5C C2C 1.333(10)
C1C C4C 1.382(9)
C3C C4C 1.410(9)
C6C C7C 1.519(9)
C7C C8C 1.547(11)
C8C C9C 1.537(11)
C9C C10C 1.530(13)
Cl1D C1D 1.740(8)
N1D C1D 1.292(8)
N1D C2D 1.380(9)
N2D C2D 1.328(10)
N2D C3D 1.368(8)
N3D C5D 1.294(10)
N3D C4D 1.400(8)
N4D C5D 1.357(8)
N4D C3D 1.381(9)
N4D C6D 1.457(9)
N5D C2D 1.352(8)
C1D C4D 1.378(11)
C3D C4D 1.416(9)
C6D C7D 1.505(9)
C7D C8D 1.492(9)
C8D C9D 1.508(11)
C9D C10D 1.505(13)
Cl1E C1E 1.748(8)
N1E C1E 1.320(8)
N1E C2E 1.338(9)
N2E C3E 1.321(8)
N2E C2E 1.346(9)
N3E C5E 1.348(11)
N3E C4E 1.390(8)
N4E C5E 1.349(9)
N4E C3E 1.367(10)
N4E C6E 1.432(10)
N5E C2E 1.348(8)
C1E C4E 1.363(10)
C3E C4E 1.391(10)
C6E C7E 1.498(11)
C7E C8E 1.494(11)
C8E C9E 1.412(13)
C9E C10E 1.451(14)
Cl1F C1F 1.732(8)
N1F C1F 1.315(10)
N1F C2F 1.340(9)
N2F C2F 1.321(8)
N2F C3F 1.345(9)
N3F C5F 1.322(9)
N3F C4F 1.390(9)
N4F C5F 1.354(11)
N4F C3F 1.383(8)
N4F C6F 1.472(9)
N5F C2F 1.348(10)
C1F C4F 1.387(9)
C3F C4F 1.379(9)
C6F C7F 1.484(11)
C7F C8F 1.498(13)
C8F C9F 1.411(13)
C9F C10F 1.511(14)
Cl1G C1G 1.728(7)
N1G C2G 1.353(8)
N1G C1G 1.359(10)
N2G C2G 1.329(8)
N2G C3G 1.349(9)
N3G C5G 1.320(9)
N3G C4G 1.413(9)
N4G C3G 1.365(8)
N4G C5G 1.389(10)
N4G C6G 1.479(8)
N5G C2G 1.373(10)
C1G C4G 1.336(9)
C3G C4G 1.408(9)
C6G C7G 1.513(10)
C7G C8G 1.512(11)
C8G C9G 1.500(12)
C9G C10G 1.503(12)
Cl1H C1H 1.722(8)
N1H C1H 1.327(8)
N1H C2H 1.380(9)
N2H C2H 1.343(10)
N2H C3H 1.358(7)
N3H C5H 1.317(10)
N3H C4H 1.382(8)
N4H C3H 1.354(9)
N4H C5H 1.403(8)
N4H C6H 1.458(9)
N5H C2H 1.324(8)
C1H C4H 1.383(11)
C3H C4H 1.404(10)
C6H C7H 1.503(9)
C7H C8H 1.517(10)
C8H C9H 1.502(11)
C9H C10H 1.511(13)
